data_2234176
loop_
_publ_author_name
'Lemmerer, Andreas'
'Bernstein, Joel'
'Kahlenberg, Volker'

_publ_section_title
;
 <i>N</i>'-Cyclododecylidenepyridine-4-carbohydrazide
;
_journal_coeditor_code FJ2532
_journal_issue 4
_journal_name_full 'Acta Crystallographica Section E'
_journal_page_first o1205
_journal_paper_doi 10.1107/S1600536812011774
_journal_volume 68
_journal_year 2012
_chemical_formula_iupac 'C18 H27 N3 O'
_chemical_formula_moiety 'C18 H27 N3 O'
_chemical_formula_sum 'C18 H27 N3 O'
_chemical_formula_weight 301.43
_chemical_name_systematic
;
<i>N</i>'-Cyclododecylidenepyridine-4-carbohydrazide
;
_space_group_IT_number 61
_symmetry_cell_setting orthorhombic
_symmetry_space_group_name_Hall '-P 2ac 2ab'
_symmetry_space_group_name_H-M 'P b c a'
_audit_creation_method 'WinGX routine CIF_UPDATE'
_cell_angle_alpha 90
_cell_angle_beta 90
_cell_angle_gamma 90
_cell_formula_units_Z 8
_cell_length_a 14.8450(6)
_cell_length_b 8.0980(4)
_cell_length_c 27.3910(11)
_cell_measurement_reflns_used 9464
_cell_measurement_temperature 100(2)
_cell_measurement_theta_max 67.4583
_cell_measurement_theta_min 2.9755
_cell_volume 3292.8(2)
_computing_cell_refinement 'CrysAlis PRO (Oxford Diffraction, 2006)'
_computing_data_collection 'CrysAlis PRO (Oxford Diffraction, 2006)'
_computing_data_reduction 'CrysAlis PRO (Oxford Diffraction, 2006)'
_computing_molecular_graphics
;
ORTEP-3 for Windows (Farrugia, 1997) and DIAMOND (Brandenburg,
1999)
;
_computing_publication_material
;
WinGX (Farrugia, 1999) and PLATON (Spek, 2009)
;
_computing_structure_refinement 'SHELXL97 (Sheldrick, 2008)'
_computing_structure_solution 'SHELXS97 (Sheldrick, 2008)'
_diffrn_ambient_temperature 100(2)
_diffrn_measured_fraction_theta_full 1
_diffrn_measured_fraction_theta_max 1
_diffrn_measurement_device_type 'Oxford Diffraction Xcalibur Ruby Gemini ultra'
_diffrn_measurement_method '\w scans'
_diffrn_radiation_type CuK\a
_diffrn_radiation_wavelength 1.5418
_diffrn_reflns_av_R_equivalents 0.0482
_diffrn_reflns_limit_h_max 16
_diffrn_reflns_limit_h_min -17
_diffrn_reflns_limit_k_max 9
_diffrn_reflns_limit_k_min -9
_diffrn_reflns_limit_l_max 32
_diffrn_reflns_limit_l_min -32
_diffrn_reflns_number 23848
_diffrn_reflns_theta_full 66.99
_diffrn_reflns_theta_max 66.99
_diffrn_reflns_theta_min 3.23
_diffrn_standards_decay_% 0
_diffrn_standards_interval_count 0
_diffrn_standards_interval_time 0
_diffrn_standards_number 0
_exptl_absorpt_coefficient_mu 0.597
_exptl_absorpt_correction_T_max 0.8899
_exptl_absorpt_correction_T_min 0.779
_exptl_absorpt_correction_type multi-scan
_exptl_absorpt_process_details
;
(CrysAlis PRO; Oxford Diffraction, 2006)
;
_exptl_crystal_colour colourless
_exptl_crystal_density_diffrn 1.216
_exptl_crystal_density_method 'not measured'
_exptl_crystal_description block
_exptl_crystal_F_000 1312
_exptl_crystal_size_max 0.44
_exptl_crystal_size_mid 0.34
_exptl_crystal_size_min 0.2
_refine_diff_density_max 0.171
_refine_diff_density_min -0.203
_refine_ls_extinction_method none
_refine_ls_goodness_of_fit_ref 1.081
_refine_ls_hydrogen_treatment mixed
_refine_ls_matrix_type full
_refine_ls_number_parameters 203
_refine_ls_number_reflns 2931
_refine_ls_number_restraints 0
_refine_ls_restrained_S_all 1.081
_refine_ls_R_factor_gt 0.0395
_refine_ls_shift/su_max 0.001
_refine_ls_structure_factor_coef Fsqd
_refine_ls_weighting_details 'calc w=1/[\s^2^(Fo^2^)+(0.0722P)^2^+0.6785P] where P=(Fo^2^+2Fc^2^)/3'
_refine_ls_weighting_scheme calc
_refine_ls_wR_factor_ref 0.1112
_reflns_number_gt 2535
_reflns_number_total 2931
_reflns_threshold_expression I>2sigma(I)
_cod_data_source_file fj2532.cif
_cod_data_source_block I
_cod_database_code 2234176
_cod_database_fobs_code 2234176

loop_
_space_group_symop_operation_xyz
'x, y, z'
'-x+1/2, -y, z+1/2'
'x+1/2, -y+1/2, -z'
'-x, y+1/2, -z+1/2'
'-x, -y, -z'
'x-1/2, y, -z-1/2'
'-x-1/2, y-1/2, z'
'x, -y-1/2, z-1/2'

loop_
_atom_site_type_symbol
_atom_site_label
_atom_site_fract_x
_atom_site_fract_y
_atom_site_fract_z
_atom_site_U_iso_or_equiv
_atom_site_adp_type
_atom_site_calc_flag
_atom_site_refinement_flags
_atom_site_occupancy
C C1 0.83538(9) 0.67344(15) 0.71252(5) 0.0140(3) Uani d . 1
C C2 0.77610(9) 0.76355(16) 0.74142(5) 0.0151(3) Uani d . 1
H H2 0.713 0.7447 0.7397 0.018 Uiso calc R 1
C C3 0.81105(9) 0.88164(16) 0.77286(5) 0.0171(3) Uani d . 1
H H3 0.7701 0.9417 0.7927 0.02 Uiso calc R 1
C C4 0.95549(9) 0.82425(17) 0.74991(5) 0.0185(3) Uani d . 1
H H4 1.0183 0.8447 0.7527 0.022 Uiso calc R 1
C C5 0.92753(9) 0.70136(16) 0.71813(5) 0.0157(3) Uani d . 1
H H5 0.9702 0.6374 0.7005 0.019 Uiso calc R 1
C C6 0.80631(9) 0.54546(16) 0.67606(4) 0.0131(3) Uani d . 1
C C7 0.65632(8) 0.52936(16) 0.57794(5) 0.0144(3) Uani d . 1
C C8 0.61244(9) 0.69684(16) 0.57370(5) 0.0160(3) Uani d . 1
H H8A 0.6251 0.7436 0.541 0.019 Uiso calc R 1
H H8B 0.6386 0.7721 0.5984 0.019 Uiso calc R 1
C C9 0.50972(9) 0.68614(17) 0.58126(5) 0.0179(3) Uani d . 1
H H9A 0.4828 0.7957 0.5746 0.022 Uiso calc R 1
H H9B 0.4843 0.607 0.5574 0.022 Uiso calc R 1
C C10 0.48338(9) 0.63169(18) 0.63275(5) 0.0208(3) Uani d . 1
H H10A 0.5026 0.7177 0.6562 0.025 Uiso calc R 1
H H10B 0.5163 0.5289 0.6408 0.025 Uiso calc R 1
C C11 0.38197(9) 0.60107(18) 0.63905(5) 0.0221(3) Uani d . 1
H H11A 0.3691 0.5856 0.6742 0.027 Uiso calc R 1
H H11B 0.349 0.7008 0.6281 0.027 Uiso calc R 1
C C12 0.34546(9) 0.45158(17) 0.61105(5) 0.0202(3) Uani d . 1
H H12A 0.2788 0.4539 0.6123 0.024 Uiso calc R 1
H H12B 0.3636 0.4613 0.5764 0.024 Uiso calc R 1
C C13 0.37813(10) 0.28492(17) 0.63069(5) 0.0219(3) Uani d . 1
H H13A 0.4364 0.3016 0.6475 0.026 Uiso calc R 1
H H13B 0.3343 0.2447 0.6552 0.026 Uiso calc R 1
C C14 0.39013(10) 0.15214(17) 0.59157(6) 0.0224(3) Uani d . 1
H H14A 0.3336 0.1432 0.5726 0.027 Uiso calc R 1
H H14B 0.4004 0.0446 0.6078 0.027 Uiso calc R 1
C C15 0.46814(9) 0.18511(17) 0.55621(5) 0.0190(3) Uani d . 1
H H15A 0.4653 0.1034 0.5294 0.023 Uiso calc R 1
H H15B 0.4601 0.2961 0.5417 0.023 Uiso calc R 1
C C16 0.56119(9) 0.17631(16) 0.57975(5) 0.0178(3) Uani d . 1
H H16A 0.5722 0.0615 0.5906 0.021 Uiso calc R 1
H H16B 0.5615 0.2476 0.6091 0.021 Uiso calc R 1
C C17 0.63832(9) 0.22928(17) 0.54617(5) 0.0178(3) Uani d . 1
H H17A 0.6962 0.1979 0.5615 0.021 Uiso calc R 1
H H17B 0.6333 0.1683 0.515 0.021 Uiso calc R 1
C C18 0.63976(9) 0.41420(17) 0.53531(5) 0.0168(3) Uani d . 1
H H18A 0.687 0.4349 0.5105 0.02 Uiso calc R 1
H H18B 0.5813 0.4443 0.5204 0.02 Uiso calc R 1
N N1 0.73263(7) 0.58502(14) 0.64919(4) 0.0148(3) Uani d . 1
H H1 0.7106(12) 0.686(2) 0.6498(6) 0.024(4) Uiso d . 1
N N2 0.89901(8) 0.91633(14) 0.77697(4) 0.0191(3) Uani d . 1
N N3 0.70898(7) 0.47642(14) 0.61174(4) 0.0148(3) Uani d . 1
O O1 0.84951(6) 0.41677(11) 0.67137(3) 0.0159(2) Uani d . 1

loop_
_atom_site_aniso_label
_atom_site_aniso_U_11
_atom_site_aniso_U_22
_atom_site_aniso_U_33
_atom_site_aniso_U_12
_atom_site_aniso_U_13
_atom_site_aniso_U_23
C1 0.0179(6) 0.0130(6) 0.0113(6) 0.0000(5) -0.0025(5) 0.0028(5)
C2 0.0164(6) 0.0153(6) 0.0136(6) 0.0009(5) -0.0012(5) 0.0028(5)
C3 0.0202(7) 0.0163(6) 0.0147(6) 0.0022(5) -0.0002(5) 0.0004(5)
C4 0.0180(6) 0.0203(7) 0.0171(6) -0.0029(5) -0.0012(5) 0.0013(5)
C5 0.0174(7) 0.0160(6) 0.0136(6) -0.0001(5) 0.0007(5) 0.0018(5)
C6 0.0146(6) 0.0135(6) 0.0113(6) -0.0011(5) 0.0014(5) 0.0015(5)
C7 0.0128(6) 0.0164(7) 0.0141(6) -0.0024(5) 0.0012(5) -0.0004(5)
C8 0.0169(7) 0.0164(6) 0.0146(6) -0.0010(5) -0.0031(5) 0.0005(5)
C9 0.0166(7) 0.0182(7) 0.0190(7) 0.0013(5) -0.0023(5) -0.0009(5)
C10 0.0189(7) 0.0257(7) 0.0178(7) -0.0006(6) 0.0011(5) -0.0046(6)
C11 0.0189(7) 0.0247(7) 0.0227(7) 0.0018(6) 0.0041(6) -0.0035(6)
C12 0.0160(6) 0.0228(7) 0.0220(7) 0.0016(5) 0.0001(5) -0.0004(6)
C13 0.0215(7) 0.0240(7) 0.0201(7) 0.0010(6) 0.0031(6) 0.0033(6)
C14 0.0208(7) 0.0186(7) 0.0278(8) -0.0017(5) 0.0007(6) 0.0002(6)
C15 0.0200(7) 0.0179(7) 0.0192(7) -0.0008(5) -0.0015(5) -0.0034(5)
C16 0.0203(7) 0.0141(6) 0.0192(7) 0.0007(5) -0.0027(5) 0.0002(5)
C17 0.0174(6) 0.0182(7) 0.0177(7) 0.0016(5) -0.0028(5) -0.0048(5)
C18 0.0172(6) 0.0197(7) 0.0134(6) -0.0012(5) -0.0008(5) -0.0018(5)
N1 0.0168(5) 0.0131(6) 0.0145(5) 0.0014(4) -0.0039(4) -0.0029(4)
N2 0.0234(6) 0.0178(6) 0.0161(6) -0.0027(5) -0.0025(5) -0.0003(4)
N3 0.0159(5) 0.0157(5) 0.0127(5) -0.0020(4) -0.0007(4) -0.0027(4)
O1 0.0165(5) 0.0145(5) 0.0166(5) 0.0011(3) 0.0001(4) -0.0001(4)

loop_
_atom_type_symbol
_atom_type_description
_atom_type_scat_dispersion_real
_atom_type_scat_dispersion_imag
_atom_type_scat_source
C C 0.0181 0.0091 'International Tables Vol C Tables 4.2.6.8 and 6.1.1.4'
H H 0 0 'International Tables Vol C Tables 4.2.6.8 and 6.1.1.4'
N N 0.0311 0.018 'International Tables Vol C Tables 4.2.6.8 and 6.1.1.4'
O O 0.0492 0.0322 'International Tables Vol C Tables 4.2.6.8 and 6.1.1.4'

loop_
_geom_angle_atom_site_label_1
_geom_angle_atom_site_label_2
_geom_angle_atom_site_label_3
_geom_angle
C2 C1 C5 118.21(12)
C2 C1 C6 123.96(12)
C5 C1 C6 117.82(12)
C3 C2 C1 118.59(12)
C3 C2 H2 120.7
C1 C2 H2 120.7
N2 C3 C2 124.11(12)
N2 C3 H3 117.9
C2 C3 H3 117.9
N2 C4 C5 123.89(13)
N2 C4 H4 118.1
C5 C4 H4 118.1
C4 C5 C1 118.65(12)
C4 C5 H5 120.7
C1 C5 H5 120.7
O1 C6 N1 124.31(12)
O1 C6 C1 120.26(11)
N1 C6 C1 115.42(11)
N3 C7 C8 128.15(12)
N3 C7 C18 116.66(12)
C8 C7 C18 115.09(11)
C7 C8 C9 111.48(11)
C7 C8 H8A 109.3
C9 C8 H8A 109.3
C7 C8 H8B 109.3
C9 C8 H8B 109.3
H8A C8 H8B 108
C10 C9 C8 113.16(11)
C10 C9 H9A 108.9
C8 C9 H9A 108.9
C10 C9 H9B 108.9
C8 C9 H9B 108.9
H9A C9 H9B 107.8
C9 C10 C11 113.64(12)
C9 C10 H10A 108.8
C11 C10 H10A 108.8
C9 C10 H10B 108.8
C11 C10 H10B 108.8
H10A C10 H10B 107.7
C12 C11 C10 114.72(11)
C12 C11 H11A 108.6
C10 C11 H11A 108.6
C12 C11 H11B 108.6
C10 C11 H11B 108.6
H11A C11 H11B 107.6
C13 C12 C11 114.10(12)
C13 C12 H12A 108.7
C11 C12 H12A 108.7
C13 C12 H12B 108.7
C11 C12 H12B 108.7
H12A C12 H12B 107.6
C14 C13 C12 114.23(12)
C14 C13 H13A 108.7
C12 C13 H13A 108.7
C14 C13 H13B 108.7
C12 C13 H13B 108.7
H13A C13 H13B 107.6
C13 C14 C15 114.11(11)
C13 C14 H14A 108.7
C15 C14 H14A 108.7
C13 C14 H14B 108.7
C15 C14 H14B 108.7
H14A C14 H14B 107.6
C16 C15 C14 114.11(12)
C16 C15 H15A 108.7
C14 C15 H15A 108.7
C16 C15 H15B 108.7
C14 C15 H15B 108.7
H15A C15 H15B 107.6
C15 C16 C17 114.22(11)
C15 C16 H16A 108.7
C17 C16 H16A 108.7
C15 C16 H16B 108.7
C17 C16 H16B 108.7
H16A C16 H16B 107.6
C18 C17 C16 113.74(11)
C18 C17 H17A 108.8
C16 C17 H17A 108.8
C18 C17 H17B 108.8
C16 C17 H17B 108.8
H17A C17 H17B 107.7
C7 C18 C17 117.13(11)
C7 C18 H18A 108
C17 C18 H18A 108
C7 C18 H18B 108
C17 C18 H18B 108
H18A C18 H18B 107.3
C6 N1 N3 116.91(11)
C6 N1 H1 120.5(12)
N3 N1 H1 120.4(12)
C3 N2 C4 116.42(12)
C7 N3 N1 118.17(11)

loop_
_geom_bond_atom_site_label_1
_geom_bond_atom_site_label_2
_geom_bond_distance
C1 C2 1.3905(19)
C1 C5 1.3950(18)
C1 C6 1.5026(17)
C2 C3 1.3875(19)
C2 H2 0.95
C3 N2 1.3404(18)
C3 H3 0.95
C4 N2 1.3447(19)
C4 C5 1.3857(19)
C4 H4 0.95
C5 H5 0.95
C6 O1 1.2304(16)
C6 N1 1.3567(17)
C7 N3 1.2853(17)
C7 C8 1.5091(18)
C7 C18 1.5144(18)
C8 C9 1.5414(18)
C8 H8A 0.99
C8 H8B 0.99
C9 C10 1.5286(19)
C9 H9A 0.99
C9 H9B 0.99
C10 C11 1.5354(19)
C10 H10A 0.99
C10 H10B 0.99
C11 C12 1.532(2)
C11 H11A 0.99
C11 H11B 0.99
C12 C13 1.5317(19)
C12 H12A 0.99
C12 H12B 0.99
C13 C14 1.529(2)
C13 H13A 0.99
C13 H13B 0.99
C14 C15 1.533(2)
C14 H14A 0.99
C14 H14B 0.99
C15 C16 1.5262(18)
C15 H15A 0.99
C15 H15B 0.99
C16 C17 1.5301(19)
C16 H16A 0.99
C16 H16B 0.99
C17 C18 1.5268(19)
C17 H17A 0.99
C17 H17B 0.99
C18 H18A 0.99
C18 H18B 0.99
N1 N3 1.3961(15)
N1 H1 0.88(2)

loop_
_geom_hbond_atom_site_label_D
_geom_hbond_atom_site_label_H
_geom_hbond_atom_site_label_A
_geom_hbond_site_symmetry_A
_geom_hbond_distance_DH
_geom_hbond_distance_HA
_geom_hbond_distance_DA
_geom_hbond_angle_DHA
N1 H1 O1 7_765 0.88(2) 2.15(2) 3.0122(15) 164.7(16)

loop_
_geom_torsion_atom_site_label_1
_geom_torsion_atom_site_label_2
_geom_torsion_atom_site_label_3
_geom_torsion_atom_site_label_4
_geom_torsion
C5 C1 C2 C3 2.74(18)
C6 C1 C2 C3 -178.29(12)
C1 C2 C3 N2 0.7(2)
N2 C4 C5 C1 1.9(2)
C2 C1 C5 C4 -3.94(18)
C6 C1 C5 C4 177.03(11)
C2 C1 C6 O1 -140.43(13)
C5 C1 C6 O1 38.54(17)
C2 C1 C6 N1 41.05(17)
C5 C1 C6 N1 -139.98(12)
N3 C7 C8 C9 -110.81(15)
C18 C7 C8 C9 72.97(14)
C7 C8 C9 C10 64.83(15)
C8 C9 C10 C11 -173.28(11)
C9 C10 C11 C12 68.04(16)
C10 C11 C12 C13 68.83(16)
C11 C12 C13 C14 -146.98(12)
C12 C13 C14 C15 68.58(16)
C13 C14 C15 C16 67.05(16)
C14 C15 C16 C17 -173.04(11)
C15 C16 C17 C18 70.36(15)
N3 C7 C18 C17 33.46(17)
C8 C7 C18 C17 -149.87(11)
C16 C17 C18 C7 64.33(15)
O1 C6 N1 N3 -4.55(19)
C1 C6 N1 N3 173.91(10)
C2 C3 N2 C4 -2.77(19)
C5 C4 N2 C3 1.44(19)
C8 C7 N3 N1 -2.22(19)
C18 C7 N3 N1 173.95(11)
C6 N1 N3 C7 -161.67(12)
